data_2229277
loop_
_publ_author_name
'Lai, Shu-Ling'
'Chang, Ching-Yao'

_publ_section_title
;
 (4<i>Z</i>)-4-[(2,6-Diisopropylanilino)(phenyl)methylidene]-3-methyl-1-phenyl-1<i>H</i>-pyrazol-5(4<i>H</i>)-one
;
_journal_coeditor_code XU5120
_journal_issue 2
_journal_name_full 'Acta Crystallographica Section E'
_journal_page_first o324
_journal_paper_doi 10.1107/S1600536811000602
_journal_volume 67
_journal_year 2011
_chemical_formula_iupac 'C29 H31 N3 O'
_chemical_formula_moiety 'C29 H31 N3 O'
_chemical_formula_sum 'C29 H31 N3 O'
_chemical_formula_weight 437.57
_chemical_name_systematic
;
(4<i>Z</i>)-4-[(2,6-Diisopropylanilino)(phenyl)methylidene]-3-methyl-
1-phenyl-1<i>H</i>-pyrazol-5(4<i>H</i>)-one
;
_space_group_IT_number 33
_symmetry_cell_setting orthorhombic
_symmetry_space_group_name_Hall 'P 2c -2n'
_symmetry_space_group_name_H-M 'P n a 21'
_atom_sites_solution_hydrogens geom
_atom_sites_solution_primary direct
_atom_sites_solution_secondary difmap
_audit_creation_method SHELXL-97
_cell_angle_alpha 90.00
_cell_angle_beta 90.00
_cell_angle_gamma 90.00
_cell_formula_units_Z 4
_cell_length_a 12.9094(6)
_cell_length_b 10.6947(5)
_cell_length_c 17.9676(8)
_cell_measurement_reflns_used 7431
_cell_measurement_temperature 110(2)
_cell_measurement_theta_max 71.5832
_cell_measurement_theta_min 4.1361
_cell_volume 2480.6(2)
_computing_cell_refinement 'CrysAlis RED (Oxford Diffraction, 2008)'
_computing_data_collection 'CrysAlis CCD (Oxford Diffraction, 2005)'
_computing_data_reduction 'CrysAlis RED (Oxford Diffraction, 2008)'
_computing_molecular_graphics 'SHELXTL (Sheldrick, 2008)'
_computing_publication_material 'SHELXTL (Sheldrick, 2008)'
_computing_structure_refinement 'SHELXTL (Sheldrick, 2008)'
_computing_structure_solution 'SHELXTL (Sheldrick, 2008)'
_diffrn_ambient_temperature 110(2)
_diffrn_detector_area_resol_mean 16.0690
_diffrn_measured_fraction_theta_full 0.984
_diffrn_measured_fraction_theta_max 0.984
_diffrn_measurement_device_type 'Oxford Diffraction Xcalibur Sapphire3 Gemini'
_diffrn_measurement_method \w
_diffrn_radiation_monochromator graphite
_diffrn_radiation_source 'Enhance (Cu) X-ray Source'
_diffrn_radiation_type CuK\a
_diffrn_radiation_wavelength 1.54178
_diffrn_reflns_av_R_equivalents 0.0258
_diffrn_reflns_av_sigmaI/netI 0.0185
_diffrn_reflns_limit_h_max 15
_diffrn_reflns_limit_h_min -12
_diffrn_reflns_limit_k_max 12
_diffrn_reflns_limit_k_min -13
_diffrn_reflns_limit_l_max 18
_diffrn_reflns_limit_l_min -22
_diffrn_reflns_number 8437
_diffrn_reflns_theta_full 71.63
_diffrn_reflns_theta_max 71.63
_diffrn_reflns_theta_min 4.81
_diffrn_standards_number 0
_exptl_absorpt_coefficient_mu 0.556
_exptl_absorpt_correction_T_max 1.00
_exptl_absorpt_correction_T_min 0.702
_exptl_absorpt_correction_type multi-scan
_exptl_absorpt_process_details '(CrysAlis RED; Oxford Diffraction, 2008)'
_exptl_crystal_colour yellow
_exptl_crystal_density_diffrn 1.172
_exptl_crystal_density_method 'not measured'
_exptl_crystal_description parallelpiped
_exptl_crystal_F_000 936
_exptl_crystal_size_max 0.6
_exptl_crystal_size_mid 0.5
_exptl_crystal_size_min 0.4
_refine_diff_density_max 0.266
_refine_diff_density_min -0.205
_refine_ls_abs_structure_details 'Flack (1983), 1293 Friedel pairs'
_refine_ls_abs_structure_Flack 0.2(2)
_refine_ls_extinction_method none
_refine_ls_goodness_of_fit_ref 1.091
_refine_ls_hydrogen_treatment mixed
_refine_ls_matrix_type full
_refine_ls_number_parameters 302
_refine_ls_number_reflns 3755
_refine_ls_number_restraints 1
_refine_ls_restrained_S_all 1.091
_refine_ls_R_factor_all 0.0369
_refine_ls_R_factor_gt 0.0360
_refine_ls_shift/su_max 0.000
_refine_ls_shift/su_mean 0.000
_refine_ls_structure_factor_coef Fsqd
_refine_ls_weighting_details 'calc w=1/[\s^2^(Fo^2^)+(0.0800P)^2^+0.0000P] where P=(Fo^2^+2Fc^2^)/3'
_refine_ls_weighting_scheme calc
_refine_ls_wR_factor_gt 0.0994
_refine_ls_wR_factor_ref 0.1001
_reflns_number_gt 3643
_reflns_number_total 3755
_reflns_threshold_expression I>2sigma(I)
_cod_data_source_file xu5120.cif
_cod_data_source_block I
_cod_database_code 2229277
_cod_database_fobs_code 2229277

loop_
_symmetry_equiv_pos_as_xyz
'x, y, z'
'-x, -y, z+1/2'
'x+1/2, -y+1/2, z'
'-x+1/2, y+1/2, z+1/2'

loop_
_atom_site_type_symbol
_atom_site_label
_atom_site_fract_x
_atom_site_fract_y
_atom_site_fract_z
_atom_site_U_iso_or_equiv
_atom_site_adp_type
_atom_site_calc_flag
_atom_site_refinement_flags
_atom_site_occupancy
_atom_site_disorder_assembly
_atom_site_disorder_group
O O 0.91287(8) 0.45238(12) 0.24514(7) 0.0298(3) Uani d . 1 . .
N N1 0.93713(10) 0.44539(12) 0.37452(8) 0.0264(3) Uani d . 1 . .
N N2 0.87895(11) 0.47065(13) 0.43864(8) 0.0277(3) Uani d . 1 . .
N N3 0.72027(10) 0.52807(13) 0.21416(8) 0.0249(3) Uani d . 1 . .
H H3A 0.7776(18) 0.502(2) 0.2066(14) 0.032(5) Uiso d . 1 . .
C C1 0.88237(12) 0.46862(13) 0.31018(10) 0.0252(3) Uani d . 1 . .
C C2 0.78251(11) 0.51329(14) 0.33598(10) 0.0243(3) Uani d . 1 . .
C C3 0.78841(12) 0.50848(14) 0.41567(10) 0.0252(3) Uani d . 1 . .
C C4 0.70441(13) 0.53150(18) 0.47178(11) 0.0333(4) Uani d . 1 . .
H H4A 0.7326 0.5214 0.5221 0.050 Uiso calc R 1 . .
H H4B 0.6481 0.4714 0.4641 0.050 Uiso calc R 1 . .
H H4C 0.6777 0.6167 0.4658 0.050 Uiso calc R 1 . .
C C5 1.04093(11) 0.40332(14) 0.38254(10) 0.0274(3) Uani d . 1 . .
C C6 1.08976(13) 0.34062(15) 0.32476(11) 0.0316(4) Uani d . 1 . .
H H6A 1.0547 0.3269 0.2790 0.038 Uiso calc R 1 . .
C C7 1.19107(14) 0.29789(16) 0.33456(12) 0.0368(4) Uani d . 1 . .
H H7A 1.2252 0.2554 0.2951 0.044 Uiso calc R 1 . .
C C8 1.24239(13) 0.31699(16) 0.40159(11) 0.0361(4) Uani d . 1 . .
H H8A 1.3107 0.2861 0.4084 0.043 Uiso calc R 1 . .
C C9 1.19329(14) 0.38119(17) 0.45825(12) 0.0365(4) Uani d . 1 . .
H H9A 1.2288 0.3956 0.5038 0.044 Uiso calc R 1 . .
C C10 1.09248(13) 0.42494(17) 0.44944(10) 0.0326(4) Uani d . 1 . .
H H10A 1.0592 0.4691 0.4886 0.039 Uiso calc R 1 . .
C C11 0.70334(12) 0.54389(14) 0.28638(9) 0.0227(3) Uani d . 1 . .
C C12 0.59977(12) 0.58874(14) 0.31176(9) 0.0250(3) Uani d . 1 . .
C C13 0.58906(14) 0.70320(16) 0.34759(11) 0.0330(4) Uani d . 1 . .
H H13A 0.6477 0.7557 0.3542 0.040 Uiso calc R 1 . .
C C14 0.49253(15) 0.74109(18) 0.37387(12) 0.0407(4) Uani d . 1 . .
H H14A 0.4854 0.8194 0.3983 0.049 Uiso calc R 1 . .
C C15 0.40749(14) 0.6652(2) 0.36452(13) 0.0447(5) Uani d . 1 . .
H H15A 0.3418 0.6910 0.3827 0.054 Uiso calc R 1 . .
C C16 0.41744(14) 0.5512(2) 0.32857(13) 0.0438(5) Uani d . 1 . .
H H16A 0.3586 0.4989 0.3224 0.053 Uiso calc R 1 . .
C C17 0.51324(13) 0.51316(17) 0.30150(11) 0.0322(4) Uani d . 1 . .
H H17A 0.5196 0.4357 0.2761 0.039 Uiso calc R 1 . .
C C18 0.65579(11) 0.56969(14) 0.15362(9) 0.0234(3) Uani d . 1 . .
C C19 0.65238(11) 0.69774(14) 0.13647(9) 0.0260(3) Uani d . 1 . .
C C20 0.59414(11) 0.73324(15) 0.07474(10) 0.0285(3) Uani d . 1 . .
H H20A 0.5891 0.8193 0.0622 0.034 Uiso calc R 1 . .
C C21 0.54324(11) 0.64521(16) 0.03119(10) 0.0296(3) Uani d . 1 . .
H H21A 0.5043 0.6714 -0.0109 0.035 Uiso calc R 1 . .
C C22 0.54908(12) 0.51948(16) 0.04900(10) 0.0285(3) Uani d . 1 . .
H H22A 0.5144 0.4599 0.0187 0.034 Uiso calc R 1 . .
C C23 0.60517(11) 0.47919(15) 0.11070(9) 0.0253(3) Uani d . 1 . .
C C24 0.71736(13) 0.79226(16) 0.17900(10) 0.0305(4) Uani d . 1 . .
H H24A 0.7239 0.7617 0.2314 0.037 Uiso calc R 1 . .
C C25 0.82671(14) 0.79704(18) 0.14543(12) 0.0387(4) Uani d . 1 . .
H H25A 0.8560 0.7126 0.1442 0.058 Uiso calc R 1 . .
H H25B 0.8708 0.8512 0.1760 0.058 Uiso calc R 1 . .
H H25C 0.8231 0.8304 0.0947 0.058 Uiso calc R 1 . .
C C26 0.66815(17) 0.92275(18) 0.18176(13) 0.0439(5) Uani d . 1 . .
H H26A 0.5986 0.9168 0.2034 0.066 Uiso calc R 1 . .
H H26B 0.6633 0.9567 0.1312 0.066 Uiso calc R 1 . .
H H26C 0.7110 0.9781 0.2124 0.066 Uiso calc R 1 . .
C C27 0.61474(14) 0.34042(16) 0.12972(11) 0.0331(4) Uani d . 1 . .
H H27A 0.6263 0.3337 0.1846 0.040 Uiso calc R 1 . .
C C28 0.7098(2) 0.2853(2) 0.09084(16) 0.0579(6) Uani d . 1 . .
H H28A 0.7712 0.3345 0.1038 0.087 Uiso calc R 1 . .
H H28B 0.6994 0.2874 0.0368 0.087 Uiso calc R 1 . .
H H28C 0.7197 0.1986 0.1070 0.087 Uiso calc R 1 . .
C C29 0.5179(2) 0.2645(2) 0.11084(16) 0.0581(7) Uani d . 1 . .
H H29A 0.5289 0.1769 0.1247 0.087 Uiso calc R 1 . .
H H29B 0.5042 0.2701 0.0573 0.087 Uiso calc R 1 . .
H H29C 0.4586 0.2980 0.1384 0.087 Uiso calc R 1 . .

loop_
_atom_site_aniso_label
_atom_site_aniso_U_11
_atom_site_aniso_U_22
_atom_site_aniso_U_33
_atom_site_aniso_U_12
_atom_site_aniso_U_13
_atom_site_aniso_U_23
O 0.0258(5) 0.0416(6) 0.0220(6) 0.0060(4) -0.0012(4) 0.0005(5)
N1 0.0249(6) 0.0309(6) 0.0234(7) -0.0021(5) -0.0020(5) 0.0028(6)
N2 0.0303(7) 0.0319(7) 0.0208(7) -0.0063(5) -0.0024(5) 0.0025(6)
N3 0.0206(6) 0.0307(7) 0.0233(7) 0.0047(5) -0.0019(5) -0.0008(5)
C1 0.0231(7) 0.0250(7) 0.0274(9) -0.0023(5) -0.0018(6) 0.0021(6)
C2 0.0246(7) 0.0242(7) 0.0241(9) -0.0028(5) 0.0005(6) 0.0005(6)
C3 0.0281(7) 0.0252(7) 0.0221(8) -0.0054(6) -0.0010(6) 0.0009(6)
C4 0.0324(8) 0.0442(10) 0.0232(9) -0.0026(7) 0.0024(7) 0.0020(7)
C5 0.0267(7) 0.0242(6) 0.0314(9) -0.0038(5) -0.0055(6) 0.0070(6)
C6 0.0311(8) 0.0282(7) 0.0354(10) 0.0029(6) -0.0109(6) -0.0003(7)
C7 0.0336(9) 0.0310(8) 0.0459(12) 0.0070(7) -0.0096(8) -0.0029(8)
C8 0.0285(8) 0.0316(8) 0.0483(12) 0.0022(7) -0.0113(8) 0.0074(7)
C9 0.0327(8) 0.0411(9) 0.0355(10) -0.0039(7) -0.0126(7) 0.0075(8)
C10 0.0298(8) 0.0388(9) 0.0292(9) -0.0037(6) -0.0039(7) 0.0054(7)
C11 0.0249(7) 0.0207(6) 0.0224(8) -0.0028(5) 0.0003(6) -0.0002(6)
C12 0.0266(7) 0.0290(7) 0.0194(8) 0.0020(5) 0.0012(6) 0.0054(6)
C13 0.0383(9) 0.0283(8) 0.0324(9) 0.0034(6) 0.0065(7) 0.0028(7)
C14 0.0475(10) 0.0383(8) 0.0363(10) 0.0168(7) 0.0092(9) 0.0069(9)
C15 0.0309(9) 0.0629(12) 0.0403(11) 0.0185(8) 0.0105(7) 0.0127(9)
C16 0.0273(8) 0.0613(12) 0.0428(12) -0.0018(8) 0.0036(7) 0.0079(10)
C17 0.0279(8) 0.0375(8) 0.0310(10) -0.0024(6) 0.0005(7) 0.0020(7)
C18 0.0198(6) 0.0297(7) 0.0205(7) 0.0028(5) 0.0020(6) 0.0014(6)
C19 0.0229(7) 0.0300(7) 0.0251(8) 0.0009(5) 0.0068(6) 0.0015(6)
C20 0.0272(8) 0.0285(7) 0.0297(9) 0.0052(6) 0.0074(6) 0.0071(7)
C21 0.0207(7) 0.0421(9) 0.0259(8) 0.0055(6) -0.0001(6) 0.0081(7)
C22 0.0229(7) 0.0365(8) 0.0262(9) -0.0004(6) -0.0016(6) 0.0002(7)
C23 0.0224(6) 0.0304(8) 0.0231(8) 0.0007(5) 0.0014(6) 0.0004(6)
C24 0.0336(8) 0.0295(8) 0.0283(9) -0.0029(6) 0.0052(7) -0.0005(6)
C25 0.0325(8) 0.0419(9) 0.0418(11) -0.0094(7) 0.0048(8) -0.0044(8)
C26 0.0485(11) 0.0328(9) 0.0504(13) -0.0002(7) 0.0082(9) -0.0057(9)
C27 0.0433(9) 0.0287(8) 0.0272(9) -0.0015(7) -0.0068(7) 0.0003(7)
C28 0.0776(16) 0.0373(10) 0.0587(16) 0.0200(10) 0.0137(12) -0.0005(10)
C29 0.0722(15) 0.0434(11) 0.0586(15) -0.0228(10) -0.0260(12) 0.0142(11)

loop_
_atom_type_symbol
_atom_type_description
_atom_type_scat_dispersion_real
_atom_type_scat_dispersion_imag
_atom_type_scat_source
C C 0.0033 0.0016 'International Tables Vol C Tables 4.2.6.8 and 6.1.1.4'
H H 0.0000 0.0000 'International Tables Vol C Tables 4.2.6.8 and 6.1.1.4'
N N 0.0061 0.0033 'International Tables Vol C Tables 4.2.6.8 and 6.1.1.4'
O O 0.0106 0.0060 'International Tables Vol C Tables 4.2.6.8 and 6.1.1.4'

loop_
_geom_angle_atom_site_label_1
_geom_angle_atom_site_label_2
_geom_angle_atom_site_label_3
_geom_angle_site_symmetry_1
_geom_angle_site_symmetry_3
_geom_angle
_geom_angle_publ_flag
C1 N1 N2 . . 112.33(12) ?
C1 N1 C5 . . 128.77(15) ?
N2 N1 C5 . . 118.88(14) ?
C3 N2 N1 . . 106.26(13) ?
C11 N3 C18 . . 127.16(14) ?
C11 N3 H3A . . 111.2(18) ?
C18 N3 H3A . . 120.9(19) ?
O C1 N1 . . 126.87(14) ?
O C1 C2 . . 128.80(15) ?
N1 C1 C2 . . 104.32(14) ?
C11 C2 C3 . . 133.22(15) ?
C11 C2 C1 . . 121.61(16) ?
C3 C2 C1 . . 105.06(14) ?
N2 C3 C2 . . 112.00(15) ?
N2 C3 C4 . . 119.07(16) ?
C2 C3 C4 . . 128.76(15) ?
C3 C4 H4A . . 109.5 ?
C3 C4 H4B . . 109.5 ?
H4A C4 H4B . . 109.5 ?
C3 C4 H4C . . 109.5 ?
H4A C4 H4C . . 109.5 ?
H4B C4 H4C . . 109.5 ?
C6 C5 C10 . . 120.58(15) ?
C6 C5 N1 . . 120.37(15) ?
C10 C5 N1 . . 119.05(16) ?
C5 C6 C7 . . 119.29(17) ?
C5 C6 H6A . . 120.4 ?
C7 C6 H6A . . 120.4 ?
C8 C7 C6 . . 120.51(19) ?
C8 C7 H7A . . 119.7 ?
C6 C7 H7A . . 119.7 ?
C9 C8 C7 . . 119.53(16) ?
C9 C8 H8A . . 120.2 ?
C7 C8 H8A . . 120.2 ?
C8 C9 C10 . . 120.80(17) ?
C8 C9 H9A . . 119.6 ?
C10 C9 H9A . . 119.6 ?
C9 C10 C5 . . 119.27(18) ?
C9 C10 H10A . . 120.4 ?
C5 C10 H10A . . 120.4 ?
N3 C11 C2 . . 118.31(14) ?
N3 C11 C12 . . 119.19(14) ?
C2 C11 C12 . . 122.46(15) ?
C13 C12 C17 . . 119.56(15) ?
C13 C12 C11 . . 120.92(14) ?
C17 C12 C11 . . 119.49(15) ?
C12 C13 C14 . . 120.14(17) ?
C12 C13 H13A . . 119.9 ?
C14 C13 H13A . . 119.9 ?
C15 C14 C13 . . 120.07(19) ?
C15 C14 H14A . . 120.0 ?
C13 C14 H14A . . 120.0 ?
C14 C15 C16 . . 120.14(17) ?
C14 C15 H15A . . 119.9 ?
C16 C15 H15A . . 119.9 ?
C15 C16 C17 . . 120.22(18) ?
C15 C16 H16A . . 119.9 ?
C17 C16 H16A . . 119.9 ?
C12 C17 C16 . . 119.86(18) ?
C12 C17 H17A . . 120.1 ?
C16 C17 H17A . . 120.1 ?
C19 C18 C23 . . 122.60(14) ?
C19 C18 N3 . . 119.03(14) ?
C23 C18 N3 . . 118.19(14) ?
C20 C19 C18 . . 117.23(15) ?
C20 C19 C24 . . 121.14(15) ?
C18 C19 C24 . . 121.40(14) ?
C21 C20 C19 . . 121.27(15) ?
C21 C20 H20A . . 119.4 ?
C19 C20 H20A . . 119.4 ?
C22 C21 C20 . . 120.15(15) ?
C22 C21 H21A . . 119.9 ?
C20 C21 H21A . . 119.9 ?
C21 C22 C23 . . 120.86(15) ?
C21 C22 H22A . . 119.6 ?
C23 C22 H22A . . 119.6 ?
C22 C23 C18 . . 117.87(15) ?
C22 C23 C27 . . 121.38(15) ?
C18 C23 C27 . . 120.71(14) ?
C19 C24 C25 . . 109.39(14) ?
C19 C24 C26 . . 113.12(15) ?
C25 C24 C26 . . 111.28(15) ?
C19 C24 H24A . . 107.6 ?
C25 C24 H24A . . 107.6 ?
C26 C24 H24A . . 107.6 ?
C24 C25 H25A . . 109.5 ?
C24 C25 H25B . . 109.5 ?
H25A C25 H25B . . 109.5 ?
C24 C25 H25C . . 109.5 ?
H25A C25 H25C . . 109.5 ?
H25B C25 H25C . . 109.5 ?
C24 C26 H26A . . 109.5 ?
C24 C26 H26B . . 109.5 ?
H26A C26 H26B . . 109.5 ?
C24 C26 H26C . . 109.5 ?
H26A C26 H26C . . 109.5 ?
H26B C26 H26C . . 109.5 ?
C28 C27 C23 . . 109.70(16) ?
C28 C27 C29 . . 110.5(2) ?
C23 C27 C29 . . 113.57(16) ?
C28 C27 H27A . . 107.6 ?
C23 C27 H27A . . 107.6 ?
C29 C27 H27A . . 107.6 ?
C27 C28 H28A . . 109.5 ?
C27 C28 H28B . . 109.5 ?
H28A C28 H28B . . 109.5 ?
C27 C28 H28C . . 109.5 ?
H28A C28 H28C . . 109.5 ?
H28B C28 H28C . . 109.5 ?
C27 C29 H29A . . 109.5 ?
C27 C29 H29B . . 109.5 ?
H29A C29 H29B . . 109.5 ?
C27 C29 H29C . . 109.5 ?
H29A C29 H29C . . 109.5 ?
H29B C29 H29C . . 109.5 ?

loop_
_geom_bond_atom_site_label_1
_geom_bond_atom_site_label_2
_geom_bond_site_symmetry_2
_geom_bond_distance
_geom_bond_publ_flag
O C1 . 1.245(2) ?
N1 C1 . 1.378(2) ?
N1 N2 . 1.402(2) ?
N1 C5 . 1.421(2) ?
N2 C3 . 1.304(2) ?
N3 C11 . 1.327(2) ?
N3 C18 . 1.440(2) ?
N3 H3A . 0.80(2) ?
C1 C2 . 1.451(2) ?
C2 C11 . 1.395(2) ?
C2 C3 . 1.435(2) ?
C3 C4 . 1.501(2) ?
C4 H4A . 0.9800 ?
C4 H4B . 0.9800 ?
C4 H4C . 0.9800 ?
C5 C6 . 1.387(3) ?
C5 C10 . 1.393(2) ?
C6 C7 . 1.397(2) ?
C6 H6A . 0.9500 ?
C7 C8 . 1.390(3) ?
C7 H7A . 0.9500 ?
C8 C9 . 1.382(3) ?
C8 H8A . 0.9500 ?
C9 C10 . 1.392(3) ?
C9 H9A . 0.9500 ?
C10 H10A . 0.9500 ?
C11 C12 . 1.492(2) ?
C12 C13 . 1.390(2) ?
C12 C17 . 1.391(2) ?
C13 C14 . 1.393(2) ?
C13 H13A . 0.9500 ?
C14 C15 . 1.375(3) ?
C14 H14A . 0.9500 ?
C15 C16 . 1.386(3) ?
C15 H15A . 0.9500 ?
C16 C17 . 1.390(3) ?
C16 H16A . 0.9500 ?
C17 H17A . 0.9500 ?
C18 C19 . 1.404(2) ?
C18 C23 . 1.400(2) ?
C19 C20 . 1.393(2) ?
C19 C24 . 1.520(2) ?
C20 C21 . 1.389(3) ?
C20 H20A . 0.9500 ?
C21 C22 . 1.384(2) ?
C21 H21A . 0.9500 ?
C22 C23 . 1.392(2) ?
C22 H22A . 0.9500 ?
C23 C27 . 1.528(2) ?
C24 C25 . 1.536(2) ?
C24 C26 . 1.534(2) ?
C24 H24A . 1.0000 ?
C25 H25A . 0.9800 ?
C25 H25B . 0.9800 ?
C25 H25C . 0.9800 ?
C26 H26A . 0.9800 ?
C26 H26B . 0.9800 ?
C26 H26C . 0.9800 ?
C27 C28 . 1.531(3) ?
C27 C29 . 1.529(3) ?
C27 H27A . 1.0000 ?
C28 H28A . 0.9800 ?
C28 H28B . 0.9800 ?
C28 H28C . 0.9800 ?
C29 H29A . 0.9800 ?
C29 H29B . 0.9800 ?
C29 H29C . 0.9800 ?

loop_
_geom_hbond_atom_site_label_D
_geom_hbond_atom_site_label_H
_geom_hbond_atom_site_label_A
_geom_hbond_site_symmetry_A
_geom_hbond_distance_DH
_geom_hbond_distance_HA
_geom_hbond_distance_DA
_geom_hbond_angle_DHA
N3 H3A O . 0.80(2) 1.95(2) 2.6734(17) 149(3)
C9 H9A Cg1 2_765 0.95 2.73 3.601(2) 153
C14 H14A Cg2 3_465 0.96 2.76 3.467(2) 132

loop_
_geom_torsion_atom_site_label_1
_geom_torsion_atom_site_label_2
_geom_torsion_atom_site_label_3
_geom_torsion_atom_site_label_4
_geom_torsion_site_symmetry_1
_geom_torsion_site_symmetry_2
_geom_torsion_site_symmetry_3
_geom_torsion_site_symmetry_4
_geom_torsion
_geom_torsion_publ_flag
C1 N1 N2 C3 . . . . 0.44(16) ?
C5 N1 N2 C3 . . . . 179.29(13) ?
N2 N1 C1 O . . . . -178.34(15) ?
C5 N1 C1 O . . . . 2.9(2) ?
N2 N1 C1 C2 . . . . 0.69(15) ?
C5 N1 C1 C2 . . . . -178.02(13) ?
O C1 C2 C11 . . . . 0.8(2) ?
N1 C1 C2 C11 . . . . -178.21(14) ?
O C1 C2 C3 . . . . 177.56(16) ?
N1 C1 C2 C3 . . . . -1.45(16) ?
N1 N2 C3 C2 . . . . -1.44(17) ?
N1 N2 C3 C4 . . . . 174.25(14) ?
C11 C2 C3 N2 . . . . 178.08(16) ?
C1 C2 C3 N2 . . . . 1.86(18) ?
C11 C2 C3 C4 . . . . 2.9(3) ?
C1 C2 C3 C4 . . . . -173.31(15) ?
C1 N1 C5 C6 . . . . -21.9(2) ?
N2 N1 C5 C6 . . . . 159.49(14) ?
C1 N1 C5 C10 . . . . 158.71(16) ?
N2 N1 C5 C10 . . . . -19.9(2) ?
C10 C5 C6 C7 . . . . 0.7(3) ?
N1 C5 C6 C7 . . . . -178.67(15) ?
C5 C6 C7 C8 . . . . 0.5(3) ?
C6 C7 C8 C9 . . . . -1.4(3) ?
C7 C8 C9 C10 . . . . 1.2(3) ?
C8 C9 C10 C5 . . . . 0.0(3) ?
C6 C5 C10 C9 . . . . -1.0(2) ?
N1 C5 C10 C9 . . . . 178.42(15) ?
C18 N3 C11 C2 . . . . -170.51(14) ?
C18 N3 C11 C12 . . . . 11.8(2) ?
C3 C2 C11 N3 . . . . -173.95(17) ?
C1 C2 C11 N3 . . . . 1.8(2) ?
C3 C2 C11 C12 . . . . 3.7(3) ?
C1 C2 C11 C12 . . . . 179.36(13) ?
N3 C11 C12 C13 . . . . -116.23(18) ?
C2 C11 C12 C13 . . . . 66.2(2) ?
N3 C11 C12 C17 . . . . 65.8(2) ?
C2 C11 C12 C17 . . . . -111.77(19) ?
C17 C12 C13 C14 . . . . 0.8(3) ?
C11 C12 C13 C14 . . . . -177.13(17) ?
C12 C13 C14 C15 . . . . 0.1(3) ?
C13 C14 C15 C16 . . . . -0.4(3) ?
C14 C15 C16 C17 . . . . -0.3(3) ?
C13 C12 C17 C16 . . . . -1.5(3) ?
C11 C12 C17 C16 . . . . 176.53(18) ?
C15 C16 C17 C12 . . . . 1.2(3) ?
C11 N3 C18 C19 . . . . 72.6(2) ?
C11 N3 C18 C23 . . . . -112.15(18) ?
C23 C18 C19 C20 . . . . 1.2(2) ?
N3 C18 C19 C20 . . . . 176.16(14) ?
C23 C18 C19 C24 . . . . -173.31(14) ?
N3 C18 C19 C24 . . . . 1.7(2) ?
C18 C19 C20 C21 . . . . -1.2(2) ?
C24 C19 C20 C21 . . . . 173.28(14) ?
C19 C20 C21 C22 . . . . 0.5(2) ?
C20 C21 C22 C23 . . . . 0.4(2) ?
C21 C22 C23 C18 . . . . -0.4(2) ?
C21 C22 C23 C27 . . . . -178.27(15) ?
C19 C18 C23 C22 . . . . -0.4(2) ?
N3 C18 C23 C22 . . . . -175.40(14) ?
C19 C18 C23 C27 . . . . 177.48(15) ?
N3 C18 C23 C27 . . . . 2.5(2) ?
C20 C19 C24 C25 . . . . -90.19(18) ?
C18 C19 C24 C25 . . . . 84.08(19) ?
C20 C19 C24 C26 . . . . 34.5(2) ?
C18 C19 C24 C26 . . . . -151.26(16) ?
C22 C23 C27 C28 . . . . 89.8(2) ?
C18 C23 C27 C28 . . . . -88.0(2) ?
C22 C23 C27 C29 . . . . -34.4(2) ?
C18 C23 C27 C29 . . . . 147.85(19) ?

loop_
_cod_related_entry_id
_cod_related_entry_database
_cod_related_entry_code
1 ChemSpider 30656499
